data_2211956
loop_
_publ_author_name
'Burley, Jonathan C.'
'Motherwell, W. D. Sam'
'Maaranen, Janne'
'Ringwald, Markus'

_publ_section_title
;Dichloro[(\h^5^-cyclopentadienyl)dimethyl(\h^5^-3-phenylindenyl)silane]hafnium(IV):
 a powder study
;
_journal_coeditor_code TK2099
_journal_issue 1
_journal_name_full 'Acta Crystallographica Section E'
_journal_page_first m238
_journal_page_last m240
_journal_paper_doi 10.1107/S1600536806051269
_journal_volume 63
_journal_year 2007
_chemical_formula_iupac '[Hf (C22 H20 Si1) Cl2]'
_chemical_formula_moiety 'C22 H20 Cl2 Hf1 Si1'
_chemical_formula_structural 'C22 H20 Cl2 Hf1 Si1'
_chemical_formula_sum 'C22 H20 Cl2 Hf Si'
_chemical_formula_weight 561.88
_chemical_name_systematic
;
Dichloro[(\h^5^-cyclopentadienyl)dimethyl(\h^5^-3-
phenylindenyl)silane]hafnium(IV)
;
_space_group_IT_number 2
_symmetry_cell_setting triclinic
_symmetry_space_group_name_Hall '-P 1'
_symmetry_space_group_name_H-M 'P -1'
_cell_angle_alpha 91.974(2)
_cell_angle_beta 108.693(2)
_cell_angle_gamma 80.501(3)
_cell_formula_units_Z 2
_cell_length_a 10.1894(4)
_cell_length_b 11.0993(4)
_cell_length_c 9.6940(4)
_cell_measurement_temperature 293
_cell_volume 1024.07(7)
_computing_data_collection 'Stoe software'
_computing_data_reduction 'Stoe software'
_computing_molecular_graphics 'PLATON (Spek, 2003)'
_computing_publication_material 'please supply'
_computing_structure_refinement GSAS
_computing_structure_solution 'please supply'
_diffrn_ambient_temperature 293
_diffrn_measurement_device_type 'Stoe Stadi-P'
_diffrn_radiation_monochromator 'primary focussing, Ge 111'
_diffrn_radiation_type 'Co K\a'
_diffrn_radiation_wavelength 1.78892
_exptl_absorpt_correction_T_max 1.00000
_exptl_absorpt_correction_T_min 1.00000
_exptl_absorpt_process_details
;
GSAS Absorption/surface roughness correction: function number 0
No correction is applied.
;
_exptl_crystal_density_diffrn 1.822
_exptl_crystal_F_000 544
_refine_diff_density_max 3.29463E-01
_refine_diff_density_min -2.65525E-01
_refine_ls_goodness_of_fit_all 1.04
_refine_ls_hydrogen_treatment refall
_refine_ls_matrix_type full
_refine_ls_number_parameters 169
_refine_ls_number_restraints 166
_refine_ls_shift/su_max 0.03
_refine_ls_shift/su_mean 0.00
_reflns_number_total 380
_cod_data_source_file tk2099.cif
_cod_data_source_block I
_cod_depositor_comments
;
The following automatic conversions were performed:
'_geom_bond_publ_flag' value 'N' changed to 'n' according to
'/home/saulius/struct/CIF-dictionaries/cif_core.dic' dictionary named
'cif_core.dic' version 2.4.1 from 2010-06-29 (119
times).

'_geom_angle_publ_flag' value 'N' changed to 'n' according to
'/home/saulius/struct/CIF-dictionaries/cif_core.dic' dictionary named
'cif_core.dic' version 2.4.1 from 2010-06-29 (85 times).

Automatic conversion script
Id: cif_fix_enum 1527 2010-12-29 10:47:43Z saulius 

The following automatic conversions were performed:

'_geom_bond_publ_flag' value 'N' changed to 'n' according to
/home/saulius/struct/CIF-dictionaries/cif_core.dic dictionary named
'cif_core.dic' version 2.4.1 from 2010-06-29 (119
times).

'_geom_angle_publ_flag' value 'N' changed to 'n' according
to /home/saulius/struct/CIF-dictionaries/cif_core.dic dictionary
named 'cif_core.dic' version 2.4.1 from 2010-06-29 (85 times).

Automatic conversion script
Id: cif_fix_values 1715 2011-07-08 13:25:40Z adriana 
;
_cod_original_formula_sum 'C22 H20 Cl2 Hf1 Si1'
_cod_database_code 2211956

loop_
_symmetry_equiv_pos_site_id
_symmetry_equiv_pos_as_xyz
1 +x,+y,+z
-1 -x,-y,-z

loop_
_atom_site_type_symbol
_atom_site_label
_atom_site_fract_x
_atom_site_fract_y
_atom_site_fract_z
_atom_site_U_iso_or_equiv
_atom_site_thermal_displace_type
_atom_site_occupancy
Hf HF1 -0.0022(5) 0.2027(3) 0.2495(6) 0.175(3) Uiso 1.0
Cl CL1 0.1623(16) 0.2207(14) 0.138(2) 0.147(7) Uiso 1.0
Cl CL2 0.1050(15) 0.0123(8) 0.3496(17) 0.147(7) Uiso 1.0
Si SI1 -0.2918(15) 0.3441(12) 0.3001(14) 0.135(6) Uiso 1.0
C C1 -0.2674(15) 0.2374(11) 0.1562(14) 0.135(6) Uiso 1.0
C C2 -0.212(2) 0.2703(18) 0.0509(18) 0.135(6) Uiso 1.0
C C3 -0.1502(18) 0.163(2) 0.001(2) 0.135(6) Uiso 1.0
C C4 -0.156(3) 0.0651(17) 0.085(3) 0.135(6) Uiso 1.0
C C5 -0.222(2) 0.1122(11) 0.186(2) 0.135(6) Uiso 1.0
C C8 -0.1065(11) 0.359(2) 0.399(2) 0.135(6) Uiso 1.0
C C9 -0.0161(13) 0.4173(17) 0.339(2) 0.135(6) Uiso 1.0
C C10 -0.0535(19) 0.5118(19) 0.228(2) 0.135(6) Uiso 1.0
C C11 0.050(2) 0.5542(17) 0.191(2) 0.135(6) Uiso 1.0
C C12 0.194(2) 0.5091(17) 0.266(2) 0.135(6) Uiso 1.0
C C13 0.2309(16) 0.4164(18) 0.367(2) 0.135(6) Uiso 1.0
C C14 0.1272(12) 0.3631(16) 0.398(2) 0.135(6) Uiso 1.0
C C6 0.1334(13) 0.2745(13) 0.5056(18) 0.135(6) Uiso 1.0
C C7 -0.0019(15) 0.2754(14) 0.5121(17) 0.135(6) Uiso 1.0
C C15 -0.369(2) 0.269(2) 0.417(2) 0.135(6) Uiso 1.0
C C16 -0.393(2) 0.4926(16) 0.214(2) 0.135(6) Uiso 1.0
C C20 0.507(2) 0.087(2) 0.818(2) 0.135(6) Uiso 1.0
C C21 0.389(2) 0.130(2) 0.859(2) 0.135(6) Uiso 1.0
C C22 0.2678(19) 0.193(2) 0.7583(17) 0.135(6) Uiso 1.0
C C17 0.2656(15) 0.2136(16) 0.6159(16) 0.135(6) Uiso 1.0
C C18 0.3827(16) 0.168(2) 0.5732(19) 0.135(6) Uiso 1.0
C C19 0.5046(16) 0.106(2) 0.675(2) 0.135(6) Uiso 1.0
H H10 -0.147(2) 0.544(3) 0.182(4) 0.161(7) Uiso 1.0
H H11 0.026(3) 0.616(2) 0.122(3) 0.161(7) Uiso 1.0
H H12 0.263(3) 0.539(2) 0.240(3) 0.161(7) Uiso 1.0
H H14 0.3253(15) 0.387(3) 0.413(4) 0.161(7) Uiso 1.0
H H7 -0.0256(19) 0.212(2) 0.555(3) 0.161(7) Uiso 1.0
H H15a -0.46(2) 0.316(16) 0.41(5) 0.161(7) Uiso 1.0
H H15b -0.38(4) 0.188(18) 0.38(5) 0.161(7) Uiso 1.0
H H15c -0.307(19) 0.26(4) 0.516(7) 0.161(7) Uiso 1.0
H H16a -0.492(6) 0.493(17) 0.20(6) 0.161(7) Uiso 1.0
H H16b -0.36(5) 0.558(6) 0.280(10) 0.161(7) Uiso 1.0
H H16c -0.38(5) 0.504(16) 0.12(3) 0.161(7) Uiso 1.0
H H20 0.588(2) 0.046(3) 0.885(3) 0.161(7) Uiso 1.0
H H21 0.390(3) 0.117(3) 0.954(2) 0.161(7) Uiso 1.0
H H22 0.188(2) 0.220(3) 0.785(3) 0.161(7) Uiso 1.0
H H18 0.381(2) 0.181(3) 0.478(2) 0.161(7) Uiso 1.0
H H19 0.584(2) 0.079(3) 0.647(3) 0.161(7) Uiso 1.0
H H2 -0.223(3) 0.349(2) 0.013(4) 0.161(7) Uiso 1.0
H H3 -0.108(5) 0.158(3) -0.071(4) 0.161(7) Uiso 1.0
H H4 -0.120(4) -0.0165(19) 0.077(5) 0.161(7) Uiso 1.0
H H5 -0.242(4) 0.0669(14) 0.254(4) 0.161(7) Uiso 1.0

loop_
_atom_type_symbol
_atom_type_scat_dispersion_real
_atom_type_scat_dispersion_imag
_atom_type_scat_source
Hf 0.000 0.000 International_Tables_Vol_C
Cl 0.000 0.000 International_Tables_Vol_C
Si 0.000 0.000 International_Tables_Vol_C
C 0.000 0.000 International_Tables_Vol_C
H 0.000 0.000 International_Tables_Vol_C
S 0.000 0.000 International_Tables_Vol_C

loop_
_geom_angle_atom_site_label_1
_geom_angle_atom_site_label_2
_geom_angle_atom_site_label_3
_geom_angle_site_symmetry_1
_geom_angle_site_symmetry_3
_geom_angle
_geom_angle_publ_flag
CL1 HF1 CL2 1_555 1_555 94.5(6) n
CL1 HF1 C2 1_555 1_555 99.1(7) n
CL1 HF1 C3 1_555 1_555 84.0(7) n
CL1 HF1 C5 1_555 1_555 135.8(7) n
CL2 HF1 C2 1_555 1_555 132.5(6) n
CL2 HF1 C3 1_555 1_555 104.8(7) n
CL2 HF1 C5 1_555 1_555 84.2(5) n
C2 HF1 C3 1_555 1_555 33.4(2) n
C2 HF1 C5 1_555 1_555 55.0(3) n
C3 HF1 C5 1_555 1_555 54.3(3) n
C1 SI1 C8 1_555 1_555 100.3(11) n
C1 SI1 C15 1_555 1_555 108.8(4) n
C1 SI1 C16 1_555 1_555 109.2(4) n
C8 SI1 C15 1_555 1_555 110.9(4) n
C8 SI1 C16 1_555 1_555 110.8(3) n
C15 SI1 C16 1_555 1_555 115.7(10) n
SI1 C1 C2 1_555 1_555 121.3(3) n
SI1 C1 C5 1_555 1_555 121.1(5) n
C2 C1 C5 1_555 1_555 107.9(2) n
HF1 C2 C1 1_555 1_555 78.4(8) n
HF1 C2 C3 1_555 1_555 75.9(7) n
HF1 C2 H2 1_555 1_555 117(3) n
C1 C2 C3 1_555 1_555 107.8(2) n
C1 C2 H2 1_555 1_555 126.0(6) n
C3 C2 H2 1_555 1_555 126.0(9) n
HF1 C3 C2 1_555 1_555 70.7(7) n
HF1 C3 C4 1_555 1_555 75.7(12) n
HF1 C3 H3 1_555 1_555 116(3) n
C2 C3 C4 1_555 1_555 107.9(2) n
C2 C3 H3 1_555 1_555 126.0(6) n
C4 C3 H3 1_555 1_555 126.0(8) n
C3 C4 C5 1_555 1_555 107.9(2) n
C3 C4 H4 1_555 1_555 126.0(14) n
C5 C4 H4 1_555 1_555 126.0(15) n
HF1 C5 C1 1_555 1_555 75.0(6) n
HF1 C5 C4 1_555 1_555 74.8(9) n
HF1 C5 H5 1_555 1_555 121(3) n
C1 C5 C4 1_555 1_555 107.8(3) n
C1 C5 H5 1_555 1_555 125.9(3) n
C4 C5 H5 1_555 1_555 125.9(4) n
SI1 C8 C9 1_555 1_555 124.6(11) n
SI1 C8 C7 1_555 1_555 128.1(10) n
C9 C8 C7 1_555 1_555 101.94(19) n
C8 C9 C10 1_555 1_555 130.0(3) n
C8 C9 C14 1_555 1_555 111.2(2) n
C10 C9 C14 1_555 1_555 118.6(4) n
C9 C10 C11 1_555 1_555 119.6(3) n
C9 C10 H10 1_555 1_555 120.2(5) n
C11 C10 H10 1_555 1_555 120.2(5) n
C10 C11 C12 1_555 1_555 120.4(3) n
C10 C11 H11 1_555 1_555 119.7(5) n
C12 C11 H11 1_555 1_555 119.7(4) n
C11 C12 C13 1_555 1_555 120.8(3) n
C11 C12 H12 1_555 1_555 119.5(3) n
C13 C12 H12 1_555 1_555 119.5(4) n
C12 C13 C14 1_555 1_555 120.4(3) n
C12 C13 H14 1_555 1_555 119.8(6) n
C14 C13 H14 1_555 1_555 119.8(4) n
C9 C14 C13 1_555 1_555 119.3(3) n
C9 C14 C6 1_555 1_555 106.5(2) n
C13 C14 C6 1_555 1_555 132.8(5) n
C14 C6 C7 1_555 1_555 108.9(2) n
C14 C6 C17 1_555 1_555 124.7(2) n
C7 C6 C17 1_555 1_555 124.8(4) n
C8 C7 C6 1_555 1_555 110.9(2) n
C8 C7 H7 1_555 1_555 122.7(2) n
C6 C7 H7 1_555 1_555 122.7(3) n
C21 C20 C19 1_555 1_555 120.0(4) n
C21 C20 H20 1_555 1_555 120.0(5) n
C19 C20 H20 1_555 1_555 120.0(3) n
C20 C21 C22 1_555 1_555 120.0(4) n
C20 C21 H21 1_555 1_555 120.0(6) n
C22 C21 H21 1_555 1_555 120.0(4) n
C21 C22 C17 1_555 1_555 120.0(3) n
C21 C22 H22 1_555 1_555 120.0(6) n
C17 C22 H22 1_555 1_555 120.0(7) n
C6 C17 C22 1_555 1_555 120.9(3) n
C6 C17 C18 1_555 1_555 119.8(4) n
C22 C17 C18 1_555 1_555 120.0(3) n
C17 C18 C19 1_555 1_555 120.0(4) n
C17 C18 H18 1_555 1_555 120.0(4) n
C19 C18 H18 1_555 1_555 120.0(5) n
C20 C19 C18 1_555 1_555 120.0(3) n
C20 C19 H19 1_555 1_555 120.0(7) n
C18 C19 H19 1_555 1_555 120.0(6) n

loop_
_geom_bond_atom_site_label_1
_geom_bond_atom_site_label_2
_geom_bond_site_symmetry_2
_geom_bond_distance
_geom_bond_publ_flag
HF1 CL1 1_555 2.305(3) n
HF1 CL2 1_555 2.303(3) n
HF1 SI1 1_555 3.279(16) n
HF1 C1 1_555 2.526(14) n
HF1 C2 1_555 2.40(2) n
HF1 C3 1_555 2.468(16) n
HF1 C4 1_555 2.52(2) n
HF1 C5 1_555 2.495(19) n
HF1 C8 1_555 2.54(2) n
HF1 C9 1_555 2.50(2) n
HF1 C14 1_555 2.522(19) n
HF1 C6 1_555 2.595(16) n
HF1 C7 1_555 2.642(15) n
CL1 HF1 1_555 2.305(3) n
CL1 CL2 1_555 3.384(16) n
CL2 HF1 1_555 2.303(3) n
CL2 CL1 1_555 3.384(16) n
SI1 HF1 1_555 3.279(16) n
SI1 C1 1_555 1.849(3) n
SI1 C8 1_555 1.855(3) n
SI1 C15 1_555 1.859(3) n
SI1 C16 1_555 1.8607(3) n
C1 HF1 1_555 2.526(14) n
C1 SI1 1_555 1.849(3) n
C1 C2 1_555 1.399(3) n
C1 C5 1_555 1.399(3) n
C2 HF1 1_555 2.40(2) n
C2 C1 1_555 1.399(3) n
C2 C3 1_555 1.400(3) n
C2 H2 1_555 0.939(3) n
C3 HF1 1_555 2.468(16) n
C3 C2 1_555 1.401(3) n
C3 C4 1_555 1.340(3) n
C3 H3 1_555 0.930(3) n
C4 HF1 1_555 2.52(2) n
C4 C3 1_555 1.401(3) n
C4 C5 1_555 1.400(3) n
C4 H4 1_555 0.930(3) n
C5 HF1 1_555 2.495(19) n
C5 C1 1_555 1.399(3) n
C5 C4 1_555 1.400(3) n
C5 H5 1_555 0.930(3) n
C8 HF1 1_555 2.54(2) n
C8 SI1 1_555 1.855(3) n
C8 C9 1_555 1.480(3) n
C8 C7 1_555 1.477(3) n
C9 HF1 1_555 2.50(2) n
C9 C8 1_555 1.480(3) n
C9 C10 1_555 1.446(3) n
C9 C14 1_555 1.421(3) n
C10 C9 1_555 1.446(3) n
C10 C11 1_555 1.362(3) n
C10 H10 1_555 0.930(3) n
C11 C10 1_555 1.362(3) n
C11 C12 1_555 1.425(3) n
C11 H11 1_555 0.930(3) n
C12 C11 1_555 1.425(3) n
C12 C13 1_555 1.363(3) n
C12 H12 1_555 0.930(3) n
C13 C12 1_555 1.363(3) n
C13 C14 1_555 1.407(3) n
C13 H14 1_555 0.930(3) n
C14 HF1 1_555 2.522(19) n
C14 C9 1_555 1.421(3) n
C14 C13 1_555 1.407(3) n
C14 C6 1_555 1.438(3) n
C6 HF1 1_555 2.595(16) n
C6 C14 1_555 1.438(3) n
C6 C7 1_555 1.397(3) n
C6 C17 1_555 1.497(3) n
C7 HF1 1_555 2.642(15) n
C7 C8 1_555 1.477(3) n
C7 C6 1_555 1.397(3) n
C7 H7 1_555 0.930(3) n
C15 SI1 1_555 1.858(3) n
C15 H15a 1_555 0.960(3) n
C15 H15b 1_555 0.960(3) n
C15 H15c 1_555 0.960(3) n
C16 SI1 1_555 1.860(3) n
C16 H16a 1_555 0.960(3) n
C16 H16b 1_555 0.960(3) n
C16 H16c 1_555 0.960(3) n
C20 C21 1_555 1.400(3) n
C20 C19 1_555 1.400(3) n
C20 H20 1_555 0.930(3) n
C21 C20 1_555 1.400(3) n
C21 C22 1_555 1.400(3) n
C21 H21 1_555 0.930(3) n
C22 C21 1_555 1.400(3) n
C22 C17 1_555 1.400(3) n
C22 H22 1_555 0.930(3) n
C17 C6 1_555 1.497(3) n
C17 C22 1_555 1.400(3) n
C17 C18 1_555 1.398(3) n
C18 C19 1_555 1.400(3) n
C18 H18 1_555 0.930(3) n
C19 C20 1_555 1.400(3) n
C19 C18 1_555 1.400(3) n
C19 H19 1_555 0.930(3) n
H10 C10 1_555 0.930(3) n
H11 C11 1_555 0.930(3) n
H12 C12 1_555 0.930(3) n
H14 C13 1_555 0.930(3) n
H7 C7 1_555 0.930(3) n
H15a C15 1_555 0.960(3) n
H15b C15 1_555 0.960(3) n
H15c C15 1_555 0.960(3) n
H16a C16 1_555 0.960(3) n
H16b C16 1_555 0.960(3) n
H16c C16 1_555 0.960(3) n
H20 C20 1_555 0.930(3) n
H21 C21 1_555 0.930(3) n
H22 C22 1_555 0.930(3) n
H18 C18 1_555 0.930(3) n
H19 C19 1_555 0.930(3) n
H2 C2 1_555 0.930(3) n
H3 C3 1_555 0.930(3) n
H4 C4 1_555 0.930(3) n
H5 C5 1_555 0.930(3) n
